data_1504671
loop_
_publ_author_name
'Attanasi, Orazio A.'
'Favi, Gianfranco'
'Filippone, Paolino'
'Giorgi, Gianluca'
'Mantellini, Fabio'
'Moscatelli, Giada'
'Spinelli, Domenico'

_publ_section_title
;
 Flexible protocol for the chemo- and regioselective building of pyrroles
 and pyrazoles by reactions of Danishefsky's dienes with
 1,2-diaza-1,3-butadienes.
;
_journal_issue 10
_journal_name_full 'Organic letters'
_journal_page_first 1983
_journal_page_last 1986
_journal_paper_doi 10.1021/ol800557h
_journal_volume 10
_journal_year 2008
_chemical_formula_sum 'C11 H16 N4 O3'
_chemical_formula_weight 252.28
_chemical_name_systematic
;
3-{2-[(dimethylamino)carbonyl]-3-oxobutyl}-1H-1-pyrazolecarboxamide
;
_space_group_IT_number 14
_symmetry_cell_setting monoclinic
_symmetry_space_group_name_Hall '-P 2ybc'
_symmetry_space_group_name_H-M 'P 1 21/c 1'
_atom_sites_solution_hydrogens geom
_atom_sites_solution_primary direct
_atom_sites_solution_secondary difmap
_audit_creation_method SHELXL-97
_cell_angle_alpha 90.00
_cell_angle_beta 94.36(2)
_cell_angle_gamma 90.00
_cell_formula_units_Z 4
_cell_length_a 7.8060(10)
_cell_length_b 11.454(2)
_cell_length_c 14.543(3)
_cell_measurement_reflns_used 43
_cell_measurement_temperature 293(2)
_cell_measurement_theta_max 41.254
_cell_measurement_theta_min 10.185
_cell_volume 1296.5(4)
_computing_cell_refinement 'Bruker XSCANS'
_computing_data_collection 'Bruker XSCANS'
_computing_data_reduction 'Bruker SHELXTL'
_computing_molecular_graphics 'Ortep-3 for Windows (Farrugia, 1997)'
_computing_publication_material 'WinGX publication routines (Farrugia, 1999)'
_computing_structure_refinement 'SHELXL-97 (Sheldrick, 1997)'
_computing_structure_solution 'Bruker SHELXTL'
_diffrn_ambient_temperature 293(2)
_diffrn_measured_fraction_theta_full 0.999
_diffrn_measured_fraction_theta_max 0.999
_diffrn_measurement_device_type 'Bruker P4'
_diffrn_measurement_method '\w scans'
_diffrn_radiation_monochromator graphite
_diffrn_radiation_source 'fine-focus sealed tube'
_diffrn_radiation_type MoK\a
_diffrn_radiation_wavelength 0.71073
_diffrn_reflns_av_R_equivalents 0.0542
_diffrn_reflns_av_sigmaI/netI 0.0315
_diffrn_reflns_limit_h_max 9
_diffrn_reflns_limit_h_min -1
_diffrn_reflns_limit_k_max 13
_diffrn_reflns_limit_k_min -1
_diffrn_reflns_limit_l_max 17
_diffrn_reflns_limit_l_min -17
_diffrn_reflns_number 3128
_diffrn_reflns_theta_full 25.00
_diffrn_reflns_theta_max 25.00
_diffrn_reflns_theta_min 2.27
_diffrn_standards_interval_count 100
_diffrn_standards_number 3
_exptl_absorpt_coefficient_mu 0.096
_exptl_absorpt_correction_type none
_exptl_crystal_density_diffrn 1.292
_exptl_crystal_density_method 'not measured'
_exptl_crystal_description prism
_exptl_crystal_F_000 536
_exptl_crystal_size_max 0.5
_exptl_crystal_size_mid 0.3
_exptl_crystal_size_min 0.2
_refine_diff_density_max 0.245
_refine_diff_density_min -0.251
_refine_diff_density_rms 0.037
_refine_ls_extinction_method none
_refine_ls_goodness_of_fit_ref 1.023
_refine_ls_hydrogen_treatment mixed
_refine_ls_matrix_type full
_refine_ls_number_parameters 200
_refine_ls_number_reflns 2286
_refine_ls_number_restraints 0
_refine_ls_restrained_S_all 1.023
_refine_ls_R_factor_all 0.0587
_refine_ls_R_factor_gt 0.0461
_refine_ls_shift/su_max 0.001
_refine_ls_shift/su_mean 0.000
_refine_ls_structure_factor_coef Fsqd
_refine_ls_weighting_details 'calc w=1/[\s^2^(Fo^2^)+(0.0677P)^2^+0.3374P] where P=(Fo^2^+2Fc^2^)/3'
_refine_ls_weighting_scheme calc
_refine_ls_wR_factor_gt 0.1210
_refine_ls_wR_factor_ref 0.1322
_reflns_number_gt 1841
_reflns_number_total 2286
_reflns_threshold_expression >2sigma(I)
_cod_data_source_file ol800557h-file001.cif
_cod_data_source_block pyr-aug03
_cod_depositor_comments
;
The following automatic conversions were performed:

'_symmetry_cell_setting' value 'Monoclinic' changed to 'monoclinic'
according to /home/saulius/struct/CIF-dictionaries/cif_core.dic
dictionary named 'cif_core.dic' version 2.4.1 from 2010-06-29.

Automatic conversion script
Id: cif_fix_values 1715 2011-07-08 13:25:40Z adriana 
;
_cod_original_sg_symbol_H-M P2(1)/c
_cod_database_code 1504671

loop_
_symmetry_equiv_pos_as_xyz
'x, y, z'
'-x, y+1/2, -z+1/2'
'-x, -y, -z'
'x, -y-1/2, z-1/2'

loop_
_atom_site_label
_atom_site_type_symbol
_atom_site_fract_x
_atom_site_fract_y
_atom_site_fract_z
_atom_site_U_iso_or_equiv
_atom_site_adp_type
_atom_site_occupancy
_atom_site_symmetry_multiplicity
_atom_site_calc_flag
_atom_site_refinement_flags
C1 C 1.1509(2) 0.09146(19) 0.31038(14) 0.0589(5) Uani 1 1 d .
O2 O 1.29069(19) 0.04420(16) 0.31639(12) 0.0863(5) Uani 1 1 d .
N3 N 1.0938(3) 0.16854(19) 0.36845(13) 0.0717(6) Uani 1 1 d .
N4 N 1.03189(18) 0.06402(14) 0.23527(10) 0.0509(4) Uani 1 1 d .
C5 C 1.0565(3) -0.01179(19) 0.16538(13) 0.0595(5) Uani 1 1 d .
C6 C 0.9109(3) -0.01124(19) 0.10930(13) 0.0612(5) Uani 1 1 d .
C7 C 0.7990(2) 0.06811(16) 0.14887(12) 0.0508(4) Uani 1 1 d .
N8 N 0.87228(18) 0.11360(14) 0.22568(10) 0.0513(4) Uani 1 1 d .
C9 C 0.6198(3) 0.10093(19) 0.11621(17) 0.0633(5) Uani 1 1 d .
C10 C 0.5992(2) 0.22979(17) 0.08889(12) 0.0514(5) Uani 1 1 d .
C11 C 0.4095(2) 0.25899(17) 0.07817(13) 0.0546(5) Uani 1 1 d .
O12 O 0.32857(19) 0.23604(16) 0.00463(10) 0.0800(5) Uani 1 1 d .
N13 N 0.3350(2) 0.30409(15) 0.15012(12) 0.0640(5) Uani 1 1 d .
C14 C 0.4259(3) 0.3293(3) 0.23946(17) 0.0888(8) Uani 1 1 d .
H14A H 0.5010 0.2654 0.2571 0.133 Uiso 1 1 calc R
H14B H 0.3441 0.3395 0.2849 0.133 Uiso 1 1 calc R
H14C H 0.4922 0.3993 0.2350 0.133 Uiso 1 1 calc R
C15 C 0.1505(3) 0.3297(3) 0.1379(2) 0.0906(8) Uani 1 1 d .
H15A H 0.1036 0.3315 0.1970 0.152(14) Uiso 1 1 calc R
H15B H 0.0937 0.2702 0.1004 0.19(2) Uiso 1 1 calc R
H15C H 0.1334 0.4041 0.1083 0.153(14) Uiso 1 1 calc R
C16 C 0.6774(3) 0.2604(2) -0.00160(14) 0.0650(6) Uani 1 1 d .
O17 O 0.7458(3) 0.18789(18) -0.04528(12) 0.1124(8) Uani 1 1 d .
C18 C 0.6689(4) 0.3842(2) -0.0316(2) 0.0840(8) Uani 1 1 d .
H18A H 0.7057 0.4338 0.0194 0.135(13) Uiso 1 1 calc R
H18B H 0.5528 0.4034 -0.0529 0.187(18) Uiso 1 1 calc R
H18C H 0.7425 0.3957 -0.0808 0.162(14) Uiso 1 1 calc R
H10 H 0.659(2) 0.2781(17) 0.1355(13) 0.054(5) Uiso 1 1 d .
H5 H 1.164(3) -0.050(2) 0.1633(16) 0.075(7) Uiso 1 1 d .
H9A H 0.581(3) 0.054(2) 0.0624(17) 0.081(7) Uiso 1 1 d .
H3A H 1.175(3) 0.197(2) 0.4161(18) 0.083(7) Uiso 1 1 d .
H6 H 0.884(3) -0.056(2) 0.0529(16) 0.073(6) Uiso 1 1 d .
H3B H 0.992(4) 0.198(2) 0.3591(18) 0.085(8) Uiso 1 1 d .
H9B H 0.543(3) 0.082(2) 0.1711(18) 0.089(8) Uiso 1 1 d .

loop_
_atom_site_aniso_label
_atom_site_aniso_U_11
_atom_site_aniso_U_22
_atom_site_aniso_U_33
_atom_site_aniso_U_23
_atom_site_aniso_U_13
_atom_site_aniso_U_12
C1 0.0506(11) 0.0676(12) 0.0577(11) 0.0012(9) -0.0016(8) 0.0032(9)
O2 0.0594(9) 0.1025(13) 0.0939(12) -0.0126(10) -0.0138(8) 0.0226(9)
N3 0.0566(10) 0.0933(14) 0.0635(11) -0.0219(10) -0.0064(9) 0.0052(10)
N4 0.0463(8) 0.0569(9) 0.0495(8) -0.0021(7) 0.0037(6) 0.0067(7)
C5 0.0603(12) 0.0657(12) 0.0536(11) -0.0068(9) 0.0123(9) 0.0120(10)
C6 0.0744(13) 0.0636(12) 0.0461(10) -0.0071(9) 0.0074(9) 0.0029(10)
C7 0.0558(10) 0.0510(10) 0.0452(9) 0.0038(8) 0.0009(8) -0.0018(8)
N8 0.0461(8) 0.0556(9) 0.0520(8) -0.0018(7) 0.0020(6) 0.0055(7)
C9 0.0611(12) 0.0588(12) 0.0673(13) 0.0053(10) -0.0129(10) -0.0035(9)
C10 0.0533(10) 0.0562(11) 0.0443(10) -0.0049(8) 0.0018(8) 0.0033(8)
C11 0.0569(11) 0.0574(11) 0.0498(10) 0.0045(8) 0.0052(8) 0.0024(9)
O12 0.0659(9) 0.1126(13) 0.0594(9) 0.0024(8) -0.0097(7) 0.0108(9)
N13 0.0603(10) 0.0638(10) 0.0705(11) -0.0018(8) 0.0224(8) 0.0003(8)
C14 0.0912(17) 0.107(2) 0.0725(15) -0.0334(14) 0.0366(13) -0.0251(15)
C15 0.0663(14) 0.0921(19) 0.118(2) 0.0191(18) 0.0395(15) 0.0140(14)
C16 0.0670(12) 0.0765(14) 0.0530(11) 0.0023(10) 0.0139(9) 0.0231(11)
O17 0.1617(19) 0.1114(15) 0.0697(11) 0.0041(10) 0.0449(12) 0.0695(14)
C18 0.0856(17) 0.0839(17) 0.0864(17) 0.0210(15) 0.0328(14) 0.0124(14)

loop_
_atom_type_symbol
_atom_type_description
_atom_type_scat_dispersion_real
_atom_type_scat_dispersion_imag
_atom_type_scat_source
C C 0.0033 0.0016 'International Tables Vol C Tables 4.2.6.8 and 6.1.1.4'
H H 0.0000 0.0000 'International Tables Vol C Tables 4.2.6.8 and 6.1.1.4'
N N 0.0061 0.0033 'International Tables Vol C Tables 4.2.6.8 and 6.1.1.4'
O O 0.0106 0.0060 'International Tables Vol C Tables 4.2.6.8 and 6.1.1.4'

loop_
_geom_angle_atom_site_label_1
_geom_angle_atom_site_label_2
_geom_angle_atom_site_label_3
_geom_angle
O2 C1 N3 126.6(2)
O2 C1 N4 119.34(19)
N3 C1 N4 114.06(17)
C1 N3 H3A 116.8(15)
C1 N3 H3B 120.6(17)
H3A N3 H3B 122(2)
C5 N4 N8 111.60(15)
C5 N4 C1 126.62(16)
N8 N4 C1 121.78(15)
C6 C5 N4 106.76(18)
C6 C5 H5 133.6(14)
N4 C5 H5 119.6(14)
C5 C6 C7 106.00(17)
C5 C6 H6 128.8(13)
C7 C6 H6 125.2(13)
N8 C7 C6 110.87(16)
N8 C7 C9 120.32(18)
C6 C7 C9 128.80(18)
C7 N8 N4 104.77(15)
C7 C9 C10 113.73(17)
C7 C9 H9A 110.0(14)
C10 C9 H9A 107.7(14)
C7 C9 H9B 106.4(13)
C10 C9 H9B 109.5(14)
H9A C9 H9B 109(2)
C11 C10 C16 108.13(15)
C11 C10 C9 108.75(16)
C16 C10 C9 113.70(18)
C11 C10 H10 111.4(11)
C16 C10 H10 105.5(11)
C9 C10 H10 109.4(12)
O12 C11 N13 122.51(18)
O12 C11 C10 118.46(17)
N13 C11 C10 118.97(17)
C11 N13 C14 124.10(18)
C11 N13 C15 117.6(2)
C14 N13 C15 118.3(2)
N13 C14 H14A 109.5
N13 C14 H14B 109.5
H14A C14 H14B 109.5
N13 C14 H14C 109.5
H14A C14 H14C 109.5
H14B C14 H14C 109.5
N13 C15 H15A 109.5
N13 C15 H15B 109.5
H15A C15 H15B 109.5
N13 C15 H15C 109.5
H15A C15 H15C 109.5
H15B C15 H15C 109.5
O17 C16 C18 121.3(2)
O17 C16 C10 121.3(2)
C18 C16 C10 117.34(18)
C16 C18 H18A 109.5
C16 C18 H18B 109.5
H18A C18 H18B 109.5
C16 C18 H18C 109.5
H18A C18 H18C 109.5
H18B C18 H18C 109.5

loop_
_geom_bond_atom_site_label_1
_geom_bond_atom_site_label_2
_geom_bond_distance
C1 O2 1.215(2)
C1 N3 1.322(3)
C1 N4 1.415(2)
N3 H3A 0.96(3)
N3 H3B 0.86(3)
N4 C5 1.361(3)
N4 N8 1.367(2)
C5 C6 1.348(3)
C5 H5 0.94(2)
C6 C7 1.413(3)
C6 H6 0.97(2)
C7 N8 1.323(2)
C7 C9 1.491(3)
C9 C10 1.534(3)
C9 H9A 0.98(3)
C9 H9B 1.06(3)
C10 C11 1.514(3)
C10 C16 1.533(3)
C10 H10 0.97(2)
C11 O12 1.229(2)
C11 N13 1.339(3)
N13 C14 1.461(3)
N13 C15 1.467(3)
C14 H14A 0.9600
C14 H14B 0.9600
C14 H14C 0.9600
C15 H15A 0.9600
C15 H15B 0.9600
C15 H15C 0.9600
C16 O17 1.196(2)
C16 C18 1.484(3)
C18 H18A 0.9600
C18 H18B 0.9600
C18 H18C 0.9600

loop_
_geom_torsion_atom_site_label_1
_geom_torsion_atom_site_label_2
_geom_torsion_atom_site_label_3
_geom_torsion_atom_site_label_4
_geom_torsion
O2 C1 N4 C5 -0.5(3)
N3 C1 N4 C5 179.8(2)
O2 C1 N4 N8 179.27(18)
N3 C1 N4 N8 -0.4(3)
N8 N4 C5 C6 0.2(2)
C1 N4 C5 C6 179.98(18)
N4 C5 C6 C7 0.0(2)
C5 C6 C7 N8 -0.2(2)
C5 C6 C7 C9 -178.9(2)
C6 C7 N8 N4 0.4(2)
C9 C7 N8 N4 179.16(16)
C5 N4 N8 C7 -0.3(2)
C1 N4 N8 C7 179.86(16)
N8 C7 C9 C10 65.0(3)
C6 C7 C9 C10 -116.4(2)
C7 C9 C10 C11 -167.25(17)
C7 C9 C10 C16 72.2(2)
C16 C10 C11 O12 40.6(2)
C9 C10 C11 O12 -83.3(2)
C16 C10 C11 N13 -142.20(19)
C9 C10 C11 N13 93.9(2)
O12 C11 N13 C14 178.1(2)
C10 C11 N13 C14 1.0(3)
O12 C11 N13 C15 -2.0(3)
C10 C11 N13 C15 -179.07(19)
C11 C10 C16 O17 -120.3(2)
C9 C10 C16 O17 0.6(3)
C11 C10 C16 C18 61.2(3)
C9 C10 C16 C18 -177.9(2)
